data_1549204
loop_
_publ_author_name
'Mawai, Kiran'
'Nathani, Sandip'
'Roy, Partha'
'Singh, U. P.'
'Ghosh, Kaushik'

_publ_section_title
;
 Combined experimental and theoretical studies on selective sensing of
 zinc and pyrophosphate ions by rational design of compartmental
 chemosensor probe: Dual sensing behaviour via secondary recognition
 approach and cell imaging studies.
;
_journal_issue 18
_journal_name_full 'Dalton transactions (Cambridge, England : 2003)'
_journal_page_first 6421
_journal_page_last 6434
_journal_paper_doi 10.1039/c8dt01016a
_journal_volume 47
_journal_year 2018
_chemical_formula_moiety 'C62 H50 N12 O2 Zn2, 0.5(C4 N2), 2(Cl O4)'
_chemical_formula_sum 'C64 H50 Cl2 N13 O10 Zn2'
_chemical_formula_weight 1362.85
_space_group_IT_number 15
_space_group_name_Hall '-C 2yc'
_space_group_name_H-M_alt 'C 1 2/c 1'
_symmetry_cell_setting monoclinic
_symmetry_space_group_name_Hall '-C 2yc'
_symmetry_space_group_name_H-M 'C 1 2/c 1'
_atom_sites_solution_hydrogens geom
_atom_sites_solution_primary direct
_atom_sites_solution_secondary difmap
_audit_creation_method SHELXL-97
_audit_update_record
;
2017-07-22 deposited with the CCDC.
2018-03-28 downloaded from the CCDC.
;
_cell_angle_alpha 90.00
_cell_angle_beta 90.956(3)
_cell_angle_gamma 90.00
_cell_formula_units_Z 8
_cell_length_a 31.3887(11)
_cell_length_b 13.1644(4)
_cell_length_c 31.1914(9)
_cell_measurement_reflns_used 16129
_cell_measurement_temperature 296(2)
_cell_measurement_theta_max 28.360
_cell_measurement_theta_min 1.31
_cell_volume 12886.9(7)
_computing_cell_refinement 'Bruker Kappa Apex'
_computing_data_collection 'Bruker Kappa Apex'
_computing_data_reduction 'Bruker SAINT'
_computing_molecular_graphics 'Bruker SHELXTL'
_computing_publication_material 'Bruker SHELXTL'
_computing_structure_refinement 'SHELXL-97 (Sheldrick, 2008)'
_computing_structure_solution 'SHELXS-97 (Sheldrick, 2008)'
_diffrn_ambient_temperature 296(2)
_diffrn_measured_fraction_theta_full 0.993
_diffrn_measured_fraction_theta_max 0.993
_diffrn_measurement_device_type 'CCD area detector'
_diffrn_measurement_method 'phi omega scans'
_diffrn_radiation_monochromator graphite
_diffrn_radiation_source 'fine-focus sealed tube'
_diffrn_radiation_type MoK\a
_diffrn_radiation_wavelength 0.71073
_diffrn_reflns_av_R_equivalents 0.0793
_diffrn_reflns_av_sigmaI/netI 0.1119
_diffrn_reflns_limit_h_max 23
_diffrn_reflns_limit_h_min -41
_diffrn_reflns_limit_k_max 17
_diffrn_reflns_limit_k_min -17
_diffrn_reflns_limit_l_max 41
_diffrn_reflns_limit_l_min -41
_diffrn_reflns_number 73661
_diffrn_reflns_theta_full 28.36
_diffrn_reflns_theta_max 28.36
_diffrn_reflns_theta_min 1.31
_exptl_absorpt_coefficient_mu 0.895
_exptl_absorpt_correction_T_max 0.821
_exptl_absorpt_correction_T_min 0.821
_exptl_absorpt_correction_type multi-scan
_exptl_absorpt_process_details '(SADABS; Bruker, 2000)'
_exptl_crystal_colour square
_exptl_crystal_density_diffrn 1.405
_exptl_crystal_density_method 'not measured'
_exptl_crystal_description yellow
_exptl_crystal_F_000 5592
_exptl_crystal_size_max 0.22
_exptl_crystal_size_mid 0.22
_exptl_crystal_size_min 0.22
_refine_diff_density_max 0.877
_refine_diff_density_min -0.487
_refine_diff_density_rms 0.075
_refine_ls_extinction_method none
_refine_ls_goodness_of_fit_ref 0.954
_refine_ls_hydrogen_treatment mixed
_refine_ls_matrix_type full
_refine_ls_number_parameters 807
_refine_ls_number_reflns 16012
_refine_ls_number_restraints 0
_refine_ls_restrained_S_all 0.954
_refine_ls_R_factor_all 0.1662
_refine_ls_R_factor_gt 0.0607
_refine_ls_shift/su_max 0.000
_refine_ls_shift/su_mean 0.000
_refine_ls_structure_factor_coef Fsqd
_refine_ls_weighting_details 'calc w=1/[\s^2^(Fo^2^)+(0.1000P)^2^+0.1595P] where P=(Fo^2^+2Fc^2^)/3'
_refine_ls_weighting_scheme calc
_refine_ls_wR_factor_gt 0.1503
_refine_ls_wR_factor_ref 0.1976
_reflns_number_gt 7153
_reflns_number_total 16129
_reflns_threshold_expression >2sigma(I)
_cod_data_source_file c8dt01016a2.cif
_cod_data_source_block ups2536kg_km_znzn_0ma
_cod_depositor_comments 'Adding full bibliography for 1549204.cif.'
_cod_original_sg_symbol_H-M 'C 2/c'
_cod_database_code 1549204

loop_
_symmetry_equiv_pos_as_xyz
'x, y, z'
'-x, y, -z+1/2'
'x+1/2, y+1/2, z'
'-x+1/2, y+1/2, -z+1/2'
'-x, -y, -z'
'x, -y, z-1/2'
'-x+1/2, -y+1/2, -z'
'x+1/2, -y+1/2, z-1/2'

loop_
_atom_site_label
_atom_site_type_symbol
_atom_site_fract_x
_atom_site_fract_y
_atom_site_fract_z
_atom_site_U_iso_or_equiv
_atom_site_adp_type
_atom_site_occupancy
_atom_site_symmetry_multiplicity
_atom_site_calc_flag
_atom_site_refinement_flags
Zn1 Zn 0.159613(15) 0.35822(3) 0.128620(13) 0.03892(15) Uani 1 1 d .
Zn2 Zn 0.090508(16) 0.25515(4) 0.058883(15) 0.04655(17) Uani 1 1 d .
N18 N 0.18234(11) 0.5804(3) 0.10889(12) 0.0529(9) Uani 1 1 d .
C60 C 0.18526(14) 0.2028(3) 0.06151(13) 0.0441(10) Uani 1 1 d .
C68 C 0.07210(12) 0.5154(3) 0.13389(12) 0.0404(10) Uani 1 1 d .
C73 C 0.02896(14) 0.3636(3) 0.13916(13) 0.0489(11) Uani 1 1 d .
C59 C 0.21368(13) 0.1472(3) 0.08764(12) 0.0411(10) Uani 1 1 d .
C74 C 0.06709(13) 0.4112(3) 0.12611(12) 0.0406(10) Uani 1 1 d .
C64 C 0.22092(13) 0.5300(4) 0.11092(13) 0.0475(11) Uani 1 1 d .
C61 C 0.16204(16) 0.2483(3) -0.01347(13) 0.0536(12) Uani 1 1 d .
H61 H 0.1714 0.2591 -0.0412 0.064 Uiso 1 1 calc R
C56 C 0.24953(15) 0.0791(4) 0.02544(14) 0.0551(12) Uani 1 1 d .
C55 C 0.22209(15) 0.1361(4) 0.00027(14) 0.0587(13) Uani 1 1 d .
H55 H 0.2254 0.1342 -0.0293 0.070 Uiso 1 1 calc R
C72 C -0.00177(14) 0.4215(4) 0.16015(15) 0.0598(13) Uani 1 1 d .
H72 H -0.0264 0.3897 0.1694 0.072 Uiso 1 1 calc R
C65 C 0.25837(15) 0.3832(4) 0.12402(14) 0.0576(12) Uani 1 1 d .
H65 H 0.2585 0.3144 0.1309 0.069 Uiso 1 1 calc R
C54 C 0.18992(14) 0.1959(3) 0.01646(13) 0.0487(11) Uani 1 1 d .
C69 C 0.04000(14) 0.5703(3) 0.15397(12) 0.0488(11) Uani 1 1 d .
H69 H 0.0434 0.6397 0.1583 0.059 Uiso 1 1 calc R
C58 C 0.24454(14) 0.0861(3) 0.06920(13) 0.0525(12) Uani 1 1 d .
H58 H 0.2625 0.0485 0.0871 0.063 Uiso 1 1 calc R
C66 C 0.29644(16) 0.4299(4) 0.11834(17) 0.0718(15) Uani 1 1 d .
H66 H 0.3219 0.3941 0.1212 0.086 Uiso 1 1 calc R
C75 C 0.02075(16) 0.2558(4) 0.13259(16) 0.0609(13) Uani 1 1 d .
H75 H 0.0001 0.2246 0.1490 0.073 Uiso 1 1 calc R
C70 C 0.00320(14) 0.5231(4) 0.16755(14) 0.0556(12) Uani 1 1 d .
C53 C 0.11272(16) 0.3304(4) -0.07876(14) 0.0598(13) Uani 1 1 d .
C49 C 0.1345(2) 0.4152(5) -0.09213(18) 0.0858(18) Uani 1 1 d .
H49 H 0.1390 0.4696 -0.0736 0.103 Uiso 1 1 calc R
C62 C 0.29635(16) 0.5328(5) 0.10811(18) 0.0759(15) Uani 1 1 d .
H62 H 0.3219 0.5671 0.1040 0.091 Uiso 1 1 calc R
C52 C 0.10549(17) 0.2515(4) -0.10679(15) 0.0666(14) Uani 1 1 d .
H52 H 0.0905 0.1946 -0.0978 0.080 Uiso 1 1 calc R
C63 C 0.25864(15) 0.5825(4) 0.10422(16) 0.0648(13) Uani 1 1 d .
H63 H 0.2580 0.6511 0.0971 0.078 Uiso 1 1 calc R
C48 C 0.1495(2) 0.4181(6) -0.1332(2) 0.096(2) Uani 1 1 d .
H48 H 0.1644 0.4747 -0.1425 0.116 Uiso 1 1 calc R
C57 C 0.28220(17) 0.0100(5) 0.00584(16) 0.0857(18) Uani 1 1 d .
H57A H 0.2682 -0.0367 -0.0134 0.129 Uiso 1 1 calc R
H57B H 0.2968 -0.0272 0.0281 0.129 Uiso 1 1 calc R
H57C H 0.3024 0.0499 -0.0097 0.129 Uiso 1 1 calc R
C71 C -0.03050(17) 0.5858(5) 0.1909(2) 0.096(2) Uani 1 1 d .
H71A H -0.0534 0.6024 0.1713 0.144 Uiso 1 1 calc R
H71B H -0.0178 0.6473 0.2016 0.144 Uiso 1 1 calc R
H71C H -0.0414 0.5471 0.2143 0.144 Uiso 1 1 calc R
C50 C 0.1426(2) 0.3392(6) -0.16005(19) 0.090(2) Uani 1 1 d .
H50 H 0.1535 0.3414 -0.1876 0.109 Uiso 1 1 calc R
C51 C 0.11993(19) 0.2562(5) -0.14733(16) 0.0750(16) Uani 1 1 d .
H51 H 0.1145 0.2033 -0.1664 0.090 Uiso 1 1 calc R
O4 O 0.09724(8) 0.3580(2) 0.10720(8) 0.0436(7) Uani 1 1 d .
O3 O 0.15466(9) 0.2585(2) 0.07769(8) 0.0447(7) Uani 1 1 d .
N16 N 0.04573(13) 0.3239(3) 0.01622(11) 0.0520(9) Uani 1 1 d .
C76 C 0.11069(13) 0.5696(3) 0.12271(12) 0.0453(10) Uani 1 1 d .
H76 H 0.1095 0.6397 0.1189 0.054 Uiso 1 1 calc R
C80 C 0.16726(14) 0.2853(3) 0.21999(13) 0.0464(11) Uani 1 1 d .
C79 C 0.00465(17) 0.3409(3) 0.02690(15) 0.0599(13) Uani 1 1 d .
H79 H -0.0033 0.3274 0.0549 0.072 Uiso 1 1 calc R
C81 C 0.13119(15) 0.4370(4) 0.21690(14) 0.0559(12) Uani 1 1 d .
H81 H 0.1202 0.4906 0.2007 0.067 Uiso 1 1 calc R
C77 C 0.05703(18) 0.3435(4) -0.02374(14) 0.0620(13) Uani 1 1 d .
C83 C 0.1423(2) 0.3603(4) 0.28410(15) 0.0795(17) Uani 1 1 d .
H83 H 0.1393 0.3599 0.3137 0.095 Uiso 1 1 calc R
C82 C 0.12601(17) 0.4392(4) 0.26023(15) 0.0732(16) Uani 1 1 d .
H82 H 0.1118 0.4927 0.2732 0.088 Uiso 1 1 calc R
C84 C 0.16296(18) 0.2825(4) 0.26448(14) 0.0674(14) Uani 1 1 d .
H84 H 0.1740 0.2285 0.2804 0.081 Uiso 1 1 calc R
N13 N 0.15134(10) 0.3617(3) 0.19615(10) 0.0429(8) Uani 1 1 d .
N14 N 0.22006(11) 0.4307(3) 0.12022(10) 0.0458(9) Uani 1 1 d .
N15 N 0.12451(14) 0.2810(3) -0.00345(11) 0.0561(10) Uani 1 1 d .
N17 N 0.14664(11) 0.5234(3) 0.11792(10) 0.0421(8) Uani 1 1 d .
N19 N 0.18952(11) 0.2145(3) 0.15487(10) 0.0449(8) Uani 1 1 d .
C85 C 0.21117(14) 0.1483(3) 0.13385(12) 0.0467(11) Uani 1 1 d .
H85 H 0.2259 0.0986 0.1493 0.056 Uiso 1 1 calc R
N21 N 0.18884(13) 0.2093(3) 0.19912(10) 0.0549(10) Uani 1 1 d .
N22 N 0.07698(14) 0.1008(3) 0.04304(14) 0.0667(11) Uani 1 1 d .
N23 N 0.04084(13) 0.2017(3) 0.10498(12) 0.0559(10) Uani 1 1 d .
N24 N 0.02993(15) 0.1004(3) 0.09932(15) 0.0780(13) Uani 1 1 d .
C86 C 0.0483(2) 0.0513(4) 0.06482(19) 0.0733(15) Uani 1 1 d .
C88 C 0.21134(15) 0.1316(3) 0.22263(13) 0.0483(11) Uani 1 1 d .
C89 C 0.25162(17) 0.1525(4) 0.23887(16) 0.0689(14) Uani 1 1 d .
H89 H 0.2644 0.2152 0.2343 0.083 Uiso 1 1 calc R
C87 C 0.19203(16) 0.0393(4) 0.22980(15) 0.0642(13) Uani 1 1 d .
H87 H 0.1649 0.0262 0.2188 0.077 Uiso 1 1 calc R
C92 C 0.2135(2) -0.0329(5) 0.25338(19) 0.0871(18) Uani 1 1 d .
H92 H 0.2007 -0.0954 0.2585 0.105 Uiso 1 1 calc R
C91 C 0.27247(19) 0.0776(5) 0.26214(17) 0.0847(18) Uani 1 1 d .
H91 H 0.2998 0.0899 0.2730 0.102 Uiso 1 1 calc R
C90 C 0.2537(2) -0.0136(5) 0.26941(17) 0.0858(18) Uani 1 1 d .
H90 H 0.2681 -0.0631 0.2853 0.103 Uiso 1 1 calc R
N25 N 0.09881(14) 0.3241(3) -0.03518(11) 0.0696(12) Uani 1 1 d .
C93 C -0.02569(18) 0.3767(4) -0.00120(17) 0.0725(15) Uani 1 1 d .
H93 H -0.0538 0.3860 0.0071 0.087 Uiso 1 1 calc R
C94 C 0.0279(2) 0.3817(4) -0.05409(16) 0.0790(17) Uani 1 1 d .
H94 H 0.0364 0.3954 -0.0819 0.095 Uiso 1 1 calc R
C95 C -0.0129(2) 0.3986(5) -0.04231(18) 0.0892(19) Uani 1 1 d .
H95 H -0.0325 0.4250 -0.0621 0.107 Uiso 1 1 calc R
C98 C 0.0821(3) -0.0419(5) -0.0040(2) 0.106(2) Uani 1 1 d .
H98 H 0.0943 -0.0722 -0.0277 0.127 Uiso 1 1 calc R
C99 C 0.0933(2) 0.0524(4) 0.00838(19) 0.0855(18) Uani 1 1 d .
H99 H 0.1134 0.0867 -0.0077 0.103 Uiso 1 1 calc R
C97 C 0.0347(2) -0.0478(4) 0.0543(2) 0.108(2) Uani 1 1 d .
H97 H 0.0146 -0.0813 0.0707 0.129 Uiso 1 1 calc R
C96 C 0.0518(3) -0.0922(5) 0.0196(3) 0.120(3) Uani 1 1 d .
H96 H 0.0431 -0.1571 0.0115 0.144 Uiso 1 1 calc R
C105 C 0.16971(16) 0.7076(4) 0.05375(17) 0.0652(13) Uani 1 1 d .
H105 H 0.1658 0.6549 0.0342 0.078 Uiso 1 1 calc R
C100 C 0.17913(14) 0.6853(3) 0.09569(15) 0.0512(11) Uani 1 1 d .
C103 C 0.18364(19) 0.7613(4) 0.12542(18) 0.0781(16) Uani 1 1 d .
H103 H 0.1892 0.7463 0.1541 0.094 Uiso 1 1 calc R
C104 C 0.1660(2) 0.8057(5) 0.0402(2) 0.0856(17) Uani 1 1 d .
H104 H 0.1604 0.8201 0.0114 0.103 Uiso 1 1 calc R
C101 C 0.1706(2) 0.8818(5) 0.0691(3) 0.098(2) Uani 1 1 d .
H101 H 0.1675 0.9488 0.0601 0.117 Uiso 1 1 calc R
C102 C 0.1798(2) 0.8614(4) 0.1117(2) 0.102(2) Uani 1 1 d .
H102 H 0.1833 0.9144 0.1311 0.122 Uiso 1 1 calc R
C106 C 0.0018(2) 0.0493(4) 0.12821(19) 0.0845(18) Uani 1 1 d .
C107 C -0.0402(2) 0.0644(5) 0.1260(2) 0.103(2) Uani 1 1 d .
H107 H -0.0517 0.1074 0.1052 0.124 Uiso 1 1 calc R
C109 C 0.0192(3) -0.0181(5) 0.1569(2) 0.123(3) Uani 1 1 d .
H109 H 0.0484 -0.0306 0.1576 0.148 Uiso 1 1 calc R
C108 C -0.0667(3) 0.0161(8) 0.1548(3) 0.157(4) Uani 1 1 d .
H108 H -0.0958 0.0288 0.1544 0.188 Uiso 1 1 calc R
C110 C -0.0076(5) -0.0672(8) 0.1849(4) 0.180(6) Uani 1 1 d .
H110 H 0.0037 -0.1127 0.2049 0.217 Uiso 1 1 calc R
C111 C -0.0492(5) -0.0501(10) 0.1836(4) 0.192(7) Uani 1 1 d .
H111 H -0.0668 -0.0839 0.2027 0.230 Uiso 1 1 calc R
Cl1 Cl 0.10867(6) 0.77457(12) 0.22246(5) 0.0838(5) Uani 1 1 d .
O6 O 0.0998(2) 0.8116(6) 0.18222(19) 0.205(4) Uani 1 1 d .
O5 O 0.1307(3) 0.6937(6) 0.2172(2) 0.272(5) Uani 1 1 d .
O7 O 0.1260(3) 0.8421(7) 0.2453(3) 0.281(6) Uani 1 1 d .
O8 O 0.0715(2) 0.7511(6) 0.2429(2) 0.198(3) Uani 1 1 d .
Cl2 Cl 0.12409(7) 0.70879(14) 0.91629(6) 0.1008(5) Uani 1 1 d .
O9 O 0.1264(2) 0.8101(5) 0.9252(2) 0.179(3) Uani 1 1 d .
O10 O 0.1294(2) 0.6520(5) 0.95451(18) 0.175(3) Uani 1 1 d .
O12 O 0.0919(3) 0.6713(6) 0.8928(3) 0.224(4) Uani 1 1 d .
O11 O 0.1599(3) 0.6861(8) 0.8935(3) 0.265(5) Uani 1 1 d .
C114 C 0.9954(10) 0.1882(14) 0.2311(7) 0.339(11) Uiso 1 1 d .
C113 C 0.9285(5) 0.1460(12) 0.2655(5) 0.258(7) Uiso 1 1 d .
N26 N 0.9541(8) 0.2271(17) 0.2452(8) 0.437(12) Uiso 1 1 d .

loop_
_atom_site_aniso_label
_atom_site_aniso_U_11
_atom_site_aniso_U_22
_atom_site_aniso_U_33
_atom_site_aniso_U_23
_atom_site_aniso_U_13
_atom_site_aniso_U_12
Zn1 0.0433(3) 0.0375(3) 0.0357(2) -0.0026(2) -0.0041(2) 0.0036(2)
Zn2 0.0580(3) 0.0391(3) 0.0422(3) -0.0027(2) -0.0131(2) 0.0031(2)
N18 0.043(2) 0.043(2) 0.073(2) 0.0035(19) 0.0078(19) -0.0025(19)
C60 0.050(3) 0.037(2) 0.044(2) -0.0060(19) -0.006(2) 0.005(2)
C68 0.038(2) 0.044(3) 0.039(2) 0.0004(19) -0.0036(18) 0.004(2)
C73 0.048(3) 0.051(3) 0.047(2) 0.002(2) -0.003(2) -0.003(2)
C59 0.048(2) 0.039(2) 0.035(2) -0.0047(18) -0.0041(19) 0.005(2)
C74 0.039(2) 0.044(3) 0.039(2) 0.0008(19) -0.0068(19) 0.004(2)
C64 0.041(3) 0.055(3) 0.046(2) -0.004(2) 0.001(2) -0.003(2)
C61 0.073(3) 0.053(3) 0.034(2) -0.005(2) -0.010(2) 0.018(3)
C56 0.061(3) 0.055(3) 0.049(3) -0.011(2) -0.001(2) 0.015(2)
C55 0.070(3) 0.064(3) 0.042(2) -0.009(2) 0.000(2) 0.013(3)
C72 0.042(3) 0.075(4) 0.063(3) 0.000(3) 0.005(2) -0.004(3)
C65 0.048(3) 0.058(3) 0.066(3) -0.005(2) 0.000(2) 0.007(3)
C54 0.060(3) 0.048(3) 0.038(2) -0.002(2) -0.001(2) 0.010(2)
C69 0.048(3) 0.051(3) 0.047(2) -0.006(2) -0.005(2) 0.013(2)
C58 0.062(3) 0.047(3) 0.048(3) -0.004(2) -0.008(2) 0.015(2)
C66 0.050(3) 0.078(4) 0.087(4) -0.004(3) 0.000(3) 0.012(3)
C75 0.060(3) 0.056(3) 0.067(3) 0.009(3) -0.004(3) -0.011(3)
C70 0.040(3) 0.061(3) 0.066(3) -0.003(2) 0.007(2) 0.010(2)
C53 0.079(4) 0.058(3) 0.042(3) 0.004(2) -0.016(2) 0.017(3)
C49 0.127(5) 0.064(4) 0.065(4) 0.015(3) -0.033(3) -0.005(4)
C62 0.045(3) 0.084(4) 0.099(4) 0.001(3) 0.007(3) -0.007(3)
C52 0.088(4) 0.063(3) 0.049(3) 0.002(2) -0.004(3) 0.012(3)
C63 0.049(3) 0.063(3) 0.082(4) -0.002(3) 0.002(3) -0.007(3)
C48 0.105(5) 0.101(5) 0.082(4) 0.048(4) -0.022(4) -0.015(4)
C57 0.083(4) 0.104(5) 0.070(3) -0.021(3) 0.002(3) 0.045(4)
C71 0.059(3) 0.099(5) 0.131(5) -0.021(4) 0.033(3) 0.013(3)
C50 0.085(4) 0.127(6) 0.059(4) 0.019(4) 0.001(3) 0.028(4)
C51 0.089(4) 0.084(4) 0.052(3) -0.010(3) -0.008(3) 0.026(4)
O4 0.0398(16) 0.0424(17) 0.0483(16) -0.0099(13) -0.0061(13) 0.0029(14)
O3 0.0529(18) 0.0436(17) 0.0374(14) -0.0093(12) -0.0093(13) 0.0143(14)
N16 0.066(3) 0.046(2) 0.043(2) -0.0006(17) -0.0170(19) 0.007(2)
C76 0.045(3) 0.044(3) 0.047(2) -0.004(2) 0.000(2) 0.003(2)
C80 0.056(3) 0.046(3) 0.037(2) 0.000(2) -0.002(2) -0.001(2)
C79 0.071(3) 0.051(3) 0.057(3) 0.001(2) -0.016(3) 0.004(3)
C81 0.062(3) 0.060(3) 0.045(3) -0.011(2) -0.006(2) 0.016(3)
C77 0.083(4) 0.057(3) 0.046(3) -0.009(2) -0.016(3) 0.018(3)
C83 0.115(5) 0.084(4) 0.040(3) -0.011(3) 0.010(3) 0.007(4)
C82 0.086(4) 0.084(4) 0.050(3) -0.016(3) 0.002(3) 0.022(3)
C84 0.097(4) 0.065(3) 0.041(3) 0.000(2) -0.003(3) 0.008(3)
N13 0.046(2) 0.046(2) 0.0373(18) -0.0069(16) -0.0017(16) 0.0039(18)
N14 0.044(2) 0.046(2) 0.047(2) -0.0038(17) -0.0002(16) 0.0026(18)
N15 0.073(3) 0.053(2) 0.042(2) -0.0038(17) -0.015(2) 0.016(2)
N17 0.042(2) 0.037(2) 0.0466(19) 0.0009(15) 0.0015(16) -0.0055(17)
N19 0.057(2) 0.044(2) 0.0342(18) 0.0003(16) -0.0026(16) 0.0067(18)
C85 0.063(3) 0.037(2) 0.040(2) -0.0003(19) -0.007(2) 0.008(2)
N21 0.079(3) 0.055(2) 0.0300(18) 0.0054(17) -0.0040(18) 0.022(2)
N22 0.082(3) 0.042(2) 0.075(3) -0.004(2) -0.024(2) 0.002(2)
N23 0.071(3) 0.037(2) 0.060(2) 0.0056(19) -0.012(2) -0.011(2)
N24 0.098(4) 0.041(2) 0.094(3) 0.011(2) -0.007(3) -0.024(3)
C86 0.093(4) 0.042(3) 0.084(4) -0.005(3) -0.026(3) -0.001(3)
C88 0.063(3) 0.044(3) 0.039(2) 0.002(2) -0.006(2) 0.007(2)
C89 0.077(4) 0.066(4) 0.063(3) 0.005(3) -0.009(3) -0.001(3)
C87 0.069(3) 0.062(3) 0.062(3) 0.011(3) -0.013(3) 0.002(3)
C92 0.097(5) 0.069(4) 0.095(4) 0.038(3) -0.005(4) 0.004(4)
C91 0.073(4) 0.106(5) 0.074(4) 0.003(4) -0.027(3) 0.012(4)
C90 0.094(5) 0.093(5) 0.070(4) 0.026(3) -0.017(3) 0.029(4)
N25 0.087(3) 0.082(3) 0.040(2) 0.005(2) -0.012(2) 0.037(3)
C93 0.071(4) 0.073(4) 0.073(4) -0.004(3) -0.018(3) 0.015(3)
C94 0.097(4) 0.092(4) 0.047(3) 0.003(3) -0.020(3) 0.038(4)
C95 0.108(5) 0.091(4) 0.067(4) 0.000(3) -0.038(4) 0.035(4)
C98 0.133(6) 0.068(5) 0.116(5) -0.040(4) -0.032(5) 0.019(4)
C99 0.111(5) 0.055(4) 0.090(4) -0.024(3) -0.016(4) 0.011(3)
C97 0.139(6) 0.047(4) 0.137(6) -0.015(4) -0.022(5) -0.022(4)
C96 0.152(8) 0.051(4) 0.157(7) -0.041(5) -0.036(6) -0.011(5)
C105 0.071(3) 0.051(3) 0.074(3) -0.001(3) 0.007(3) 0.006(3)
C100 0.053(3) 0.038(3) 0.063(3) 0.000(2) 0.007(2) -0.002(2)
C103 0.109(5) 0.051(3) 0.074(4) -0.005(3) 0.006(3) -0.010(3)
C104 0.108(5) 0.064(4) 0.085(4) 0.018(3) -0.003(4) 0.004(4)
C101 0.115(5) 0.048(4) 0.130(6) 0.017(4) -0.005(5) -0.009(4)
C102 0.137(6) 0.048(4) 0.119(6) -0.018(4) -0.011(5) -0.016(4)
C106 0.106(5) 0.053(4) 0.094(4) 0.017(3) -0.020(4) -0.028(4)
C107 0.103(5) 0.107(6) 0.099(5) 0.021(4) -0.021(4) -0.053(5)
C109 0.174(8) 0.066(4) 0.127(6) 0.035(4) -0.042(5) -0.027(5)
C108 0.151(8) 0.192(10) 0.127(7) 0.010(7) 0.003(6) -0.110(8)
C110 0.295(16) 0.117(8) 0.128(7) 0.074(6) -0.036(11) -0.088(11)
C111 0.283(17) 0.168(11) 0.125(8) 0.030(7) 0.011(11) -0.158(14)
Cl1 0.1165(13) 0.0716(10) 0.0639(8) -0.0050(7) 0.0214(9) -0.0045(10)
O6 0.210(7) 0.272(9) 0.134(5) 0.105(5) 0.059(5) 0.110(6)
O5 0.411(13) 0.203(8) 0.204(7) 0.051(6) 0.095(8) 0.225(9)
O7 0.296(10) 0.292(11) 0.257(9) -0.128(8) 0.061(7) -0.222(9)
O8 0.189(7) 0.244(8) 0.165(6) 0.001(5) 0.076(5) -0.085(6)
Cl2 0.1379(17) 0.0849(13) 0.0799(11) -0.0180(9) 0.0075(11) -0.0090(11)
O9 0.205(7) 0.106(5) 0.227(7) -0.018(5) 0.010(5) 0.000(4)
O10 0.243(8) 0.177(6) 0.105(4) 0.018(4) -0.023(4) -0.020(5)
O12 0.213(8) 0.212(8) 0.243(8) 0.017(6) -0.121(7) -0.083(6)
O11 0.222(9) 0.342(12) 0.234(8) -0.124(9) 0.098(7) -0.063(8)

loop_
_atom_type_symbol
_atom_type_description
_atom_type_scat_dispersion_real
_atom_type_scat_dispersion_imag
_atom_type_scat_source
C C 0.0033 0.0016 'International Tables Vol C Tables 4.2.6.8 and 6.1.1.4'
H H 0.0000 0.0000 'International Tables Vol C Tables 4.2.6.8 and 6.1.1.4'
N N 0.0061 0.0033 'International Tables Vol C Tables 4.2.6.8 and 6.1.1.4'
O O 0.0106 0.0060 'International Tables Vol C Tables 4.2.6.8 and 6.1.1.4'
Cl Cl 0.1484 0.1585 'International Tables Vol C Tables 4.2.6.8 and 6.1.1.4'
Zn Zn 0.2839 1.4301 'International Tables Vol C Tables 4.2.6.8 and 6.1.1.4'

loop_
_geom_angle_atom_site_label_1
_geom_angle_atom_site_label_2
_geom_angle_atom_site_label_3
_geom_angle
_geom_angle_site_symmetry_1
O4 Zn1 O3 71.97(10) .
O4 Zn1 N13 100.97(11) .
O3 Zn1 N13 140.06(12) .
O4 Zn1 N14 143.14(12) .
O3 Zn1 N14 104.14(12) .
N13 Zn1 N14 103.55(13) .
O4 Zn1 N17 77.45(11) .
O3 Zn1 N17 119.48(11) .
N13 Zn1 N17 95.85(12) .
N14 Zn1 N17 73.06(13) .
O4 Zn1 N19 120.25(12) .
O3 Zn1 N19 76.81(11) .
N13 Zn1 N19 73.51(12) .
N14 Zn1 N19 93.07(13) .
N17 Zn1 N19 160.36(12) .
O4 Zn2 O3 71.95(10) .
O4 Zn2 N16 103.91(12) .
O3 Zn2 N16 142.44(13) .
O4 Zn2 N22 145.47(15) .
O3 Zn2 N22 105.82(13) .
N16 Zn2 N22 97.68(15) .
O4 Zn2 N23 78.43(12) .
O3 Zn2 N23 120.13(12) .
N16 Zn2 N23 94.32(14) .
N22 Zn2 N23 73.30(16) .
O4 Zn2 N15 119.52(13) .
O3 Zn2 N15 76.79(12) .
N16 Zn2 N15 73.37(15) .
N22 Zn2 N15 92.24(16) .
N23 Zn2 N15 159.85(14) .
N17 N18 C64 116.3(4) .
N17 N18 C100 121.6(3) .
C64 N18 C100 122.0(4) .
O3 C60 C59 121.9(3) .
O3 C60 C54 120.3(4) .
C59 C60 C54 117.8(4) .
C69 C68 C74 120.3(4) .
C69 C68 C76 117.6(4) .
C74 C68 C76 122.1(4) .
C72 C73 C74 119.0(4) .
C72 C73 C75 118.3(4) .
C74 C73 C75 122.6(4) .
C58 C59 C60 120.1(4) .
C58 C59 C85 117.9(4) .
C60 C59 C85 121.9(4) .
O4 C74 C68 121.1(4) .
O4 C74 C73 120.5(4) .
C68 C74 C73 118.4(4) .
N14 C64 N18 117.3(4) .
N14 C64 C63 122.6(4) .
N18 C64 C63 120.2(4) .
N15 C61 C54 123.0(4) .
C58 C56 C55 116.5(4) .
C58 C56 C57 122.1(4) .
C55 C56 C57 121.4(4) .
C54 C55 C56 123.7(4) .
C70 C72 C73 122.3(4) .
N14 C65 C66 124.0(5) .
C55 C54 C60 119.1(4) .
C55 C54 C61 118.3(4) .
C60 C54 C61 122.6(4) .
C70 C69 C68 121.1(4) .
C56 C58 C59 122.7(4) .
C65 C66 C62 118.2(5) .
N23 C75 C73 123.0(4) .
C72 C70 C69 118.8(4) .
C72 C70 C71 122.0(5) .
C69 C70 C71 119.2(5) .
C49 C53 C52 119.8(5) .
C49 C53 N25 119.6(5) .
C52 C53 N25 120.6(5) .
C53 C49 C48 119.0(6) .
C63 C62 C66 119.2(5) .
C51 C52 C53 120.4(5) .
C62 C63 C64 119.4(5) .
C50 C48 C49 120.4(6) .
C48 C50 C51 120.8(6) .
C52 C51 C50 119.5(5) .
C74 O4 Zn2 128.0(2) .
C74 O4 Zn1 122.5(2) .
Zn2 O4 Zn1 109.13(12) .
C60 O3 Zn1 127.1(2) .
C60 O3 Zn2 126.0(2) .
Zn1 O3 Zn2 106.82(12) .
C77 N16 C79 118.0(4) .
C77 N16 Zn2 119.2(3) .
C79 N16 Zn2 122.6(3) .
N17 C76 C68 121.9(4) .
N13 C80 N21 117.6(3) .
N13 C80 C84 121.9(4) .
N21 C80 C84 120.4(4) .
N16 C79 C93 123.7(5) .
N13 C81 C82 123.8(4) .
N16 C77 C94 121.6(5) .
N16 C77 N25 118.3(4) .
C94 C77 N25 120.1(5) .
C84 C83 C82 120.1(5) .
C83 C82 C81 118.1(5) .
C83 C84 C80 118.7(5) .
C80 N13 C81 117.3(3) .
C80 N13 Zn1 118.8(3) .
C81 N13 Zn1 123.9(3) .
C64 N14 C65 116.5(4) .
C64 N14 Zn1 118.8(3) .
C65 N14 Zn1 124.6(3) .
C61 N15 N25 118.9(4) .
C61 N15 Zn2 127.0(3) .
N25 N15 Zn2 113.4(3) .
C76 N17 N18 118.7(4) .
C76 N17 Zn1 126.7(3) .
N18 N17 Zn1 114.3(3) .
C85 N19 N21 119.4(3) .
C85 N19 Zn1 126.9(3) .
N21 N19 Zn1 113.0(2) .
N19 C85 C59 123.5(4) .
N19 N21 C80 116.8(3) .
N19 N21 C88 122.0(3) .
C80 N21 C88 121.1(3) .
C86 N22 C99 116.7(5) .
C86 N22 Zn2 119.3(4) .
C99 N22 Zn2 123.6(4) .
C75 N23 N24 119.6(4) .
C75 N23 Zn2 127.2(3) .
N24 N23 Zn2 113.0(3) .
N23 N24 C86 116.1(4) .
N23 N24 C106 121.5(5) .
C86 N24 C106 122.3(5) .
N22 C86 N24 117.9(5) .
N22 C86 C97 123.3(6) .
N24 C86 C97 118.8(6) .
C87 C88 C89 121.2(4) .
C87 C88 N21 119.8(4) .
C89 C88 N21 119.0(4) .
C88 C89 C91 118.2(5) .
C88 C87 C92 119.0(5) .
C90 C92 C87 120.5(6) .
C90 C91 C89 121.0(6) .
C91 C90 C92 120.1(5) .
N15 N25 C77 115.6(4) .
N15 N25 C53 121.1(4) .
C77 N25 C53 122.4(4) .
C95 C93 C79 117.2(5) .
C95 C94 C77 119.0(5) .
C94 C95 C93 120.5(5) .
C99 C98 C96 117.9(7) .
C98 C99 N22 124.0(7) .
C96 C97 C86 117.6(7) .
C97 C96 C98 120.4(6) .
C100 C105 C104 121.1(5) .
C105 C100 C103 120.6(5) .
C105 C100 N18 119.3(4) .
C103 C100 N18 120.0(4) .
C100 C103 C102 118.4(6) .
C101 C104 C105 119.1(6) .
C104 C101 C102 121.0(6) .
C101 C102 C103 119.8(6) .
C107 C106 C109 120.9(7) .
C107 C106 N24 120.9(6) .
C109 C106 N24 118.1(7) .
C106 C107 C108 120.0(8) .
C106 C109 C110 118.4(9) .
C111 C108 C107 118.8(10) .
C111 C110 C109 120.8(11) .
C110 C111 C108 120.9(11) .
O7 Cl1 O5 115.6(8) .
O7 Cl1 O6 110.3(6) .
O5 Cl1 O6 106.3(5) .
O7 Cl1 O8 104.9(5) .
O5 Cl1 O8 109.6(6) .
O6 Cl1 O8 110.2(5) .
O12 Cl2 O11 104.8(6) .
O12 Cl2 O9 120.7(5) .
O11 Cl2 O9 106.0(5) .
O12 Cl2 O10 110.1(5) .
O11 Cl2 O10 103.7(6) .
O9 Cl2 O10 109.9(4) .
C114 C114 C113 76(3) 2_755
N26 C113 C114 34.1(11) .

loop_
_geom_bond_atom_site_label_1
_geom_bond_atom_site_label_2
_geom_bond_distance
_geom_bond_site_symmetry_2
Zn1 O4 2.058(3) .
Zn1 O3 2.065(2) .
Zn1 N13 2.127(3) .
Zn1 N14 2.143(3) .
Zn1 N17 2.236(3) .
Zn1 N19 2.260(3) .
Zn2 O4 2.035(3) .
Zn2 O3 2.088(3) .
Zn2 N16 2.122(3) .
Zn2 N22 2.133(4) .
Zn2 N23 2.251(4) .
Zn2 N15 2.259(4) .
N18 N17 1.382(4) .
N18 C64 1.381(5) .
N18 C100 1.445(5) .
C60 O3 1.316(5) .
C60 C59 1.405(5) .
C60 C54 1.418(5) .
C68 C69 1.397(5) .
C68 C74 1.400(6) .
C68 C76 1.454(6) .
C73 C72 1.400(6) .
C73 C74 1.417(6) .
C73 C75 1.456(6) .
C59 C58 1.390(5) .
C59 C85 1.445(5) .
C74 O4 1.324(4) .
C64 N14 1.339(5) .
C64 C63 1.390(6) .
C61 N15 1.297(6) .
C61 C54 1.444(6) .
C56 C58 1.380(6) .
C56 C55 1.378(6) .
C56 C57 1.508(6) .
C55 C54 1.383(6) .
C72 C70 1.365(7) .
C65 N14 1.359(5) .
C65 C66 1.358(7) .
C69 C70 1.384(6) .
C66 C62 1.391(7) .
C75 N23 1.291(6) .
C70 C71 1.535(6) .
C53 C49 1.377(7) .
C53 C52 1.373(6) .
C53 N25 1.437(6) .
C49 C48 1.371(8) .
C62 C63 1.356(7) .
C52 C51 1.352(7) .
C48 C50 1.350(9) .
C50 C51 1.367(8) .
N16 C77 1.327(6) .
N16 C79 1.356(6) .
C76 N17 1.293(5) .
C80 N13 1.342(5) .
C80 N21 1.378(5) .
C80 C84 1.397(6) .
C79 C93 1.368(6) .
C81 N13 1.347(5) .
C81 C82 1.364(6) .
C77 C94 1.398(6) .
C77 N25 1.389(6) .
C83 C84 1.362(7) .
C83 C82 1.373(7) .
N15 N25 1.388(5) .
N19 C85 1.291(5) .
N19 N21 1.383(4) .
N21 C88 1.437(5) .
N22 C86 1.309(7) .
N22 C99 1.362(6) .
N23 N24 1.388(5) .
N24 C86 1.389(7) .
N24 C106 1.439(7) .
C86 C97 1.410(7) .
C88 C87 1.378(6) .
C88 C89 1.382(7) .
C89 C91 1.382(7) .
C87 C92 1.372(7) .
C92 C90 1.373(8) .
C91 C90 1.359(8) .
C93 C95 1.380(7) .
C94 C95 1.359(8) .
C98 C99 1.345(8) .
C98 C96 1.382(10) .
C97 C96 1.350(9) .
C105 C100 1.368(6) .
C105 C104 1.364(7) .
C100 C103 1.370(6) .
C103 C102 1.390(8) .
C104 C101 1.355(8) .
C101 C102 1.381(9) .
C106 C107 1.333(8) .
C106 C109 1.368(8) .
C107 C108 1.389(9) .
C109 C110 1.383(12) .
C108 C111 1.360(14) .
C110 C111 1.326(16) .
Cl1 O7 1.257(6) .
Cl1 O5 1.281(6) .
Cl1 O6 1.371(5) .
Cl1 O8 1.374(6) .
Cl2 O12 1.334(6) .
Cl2 O11 1.374(8) .
Cl2 O9 1.363(6) .
Cl2 O10 1.415(6) .
C114 C114 1.21(4) 2_755
C114 C113 2.44(3) .
C113 N26 1.48(2) .
